data_1575485
loop_
_publ_author_name
'Luneva, Evgeniia'
'Dunstan, Maja A.'
'Aribot, Fr&#xe9;d&#xe9;ric'
'Yutronkie, Nathan J.'
'McPeak, Joseph E.'
'Rogalev, Andrei'
'Nocton, Gr&#xe9;gory'
'Pedersen, Kasper S.'

_publ_section_title
;
 4f-intermediate valence in an ytterbium-bipyridine coordination solid.
;
_journal_issue 77
_journal_name_full 'Chemical communications (Cambridge, England)'
_journal_page_first 14999
_journal_page_last 15002
_journal_paper_doi 10.1039/d5cc04048e
_journal_volume 61
_journal_year 2025
_chemical_formula_moiety 'C32 H42 N2 Yb'
_chemical_formula_sum 'C32 H42 N2 Yb'
_chemical_formula_weight 627.71
_chemical_name_systematic catena-[bis(pentamethylcyclopentadienyl)ytterbium(2,2'-methyl-4,4'-bipyridine)]
_chemical_properties_physical Air-sensitive,Moisture-sensitive
_space_group_crystal_system monoclinic
_space_group_IT_number 14
_space_group_name_Hall '-P 2yn'
_space_group_name_H-M_alt 'P 1 21/n 1'
_atom_sites_solution_hydrogens geom
_atom_sites_solution_primary dual
_audit_creation_date 2025-06-27
_audit_creation_method
;
Olex2 1.5
(compiled 2025.04.05 svn.rf049d14d for OlexSys, GUI svn.r7224)
;
_audit_update_record
;
2025-07-16 deposited with the CCDC.	2025-08-15 downloaded from the CCDC.
;
_cell_angle_alpha 90
_cell_angle_beta 99.643(17)
_cell_angle_gamma 90
_cell_formula_units_Z 4
_cell_length_a 9.5522(17)
_cell_length_b 16.718(3)
_cell_length_c 18.078(3)
_cell_measurement_reflns_used 839
_cell_measurement_temperature 120.0(2)
_cell_measurement_theta_max 65.4720
_cell_measurement_theta_min 3.5950
_cell_volume 2846.2(9)
_computing_cell_refinement 'CrysAlisPro 1.171.42.49 (Rigaku OD, 2022)'
_computing_data_collection 'CrysAlisPro 1.171.42.49 (Rigaku OD, 2022)'
_computing_data_reduction 'CrysAlisPro 1.171.42.49 (Rigaku OD, 2022)'
_computing_molecular_graphics 'Olex2 1.5 (Dolomanov et al., 2009)'
_computing_publication_material 'Olex2 1.5 (Dolomanov et al., 2009)'
_computing_structure_refinement 'SHELXL 2019/3 (Sheldrick, 2015)'
_computing_structure_solution 'SHELXT  (Sheldrick, 2015)'
_diffrn_ambient_environment N~2~
_diffrn_ambient_temperature 120.0(2)
_diffrn_detector 'CCD plate'
_diffrn_detector_area_resol_mean 5.3073
_diffrn_detector_type Atlas
_diffrn_measured_fraction_theta_full 1.000
_diffrn_measured_fraction_theta_max 0.974
_diffrn_measurement_details
;
List of Runs (angles in degrees, time in seconds):

  # Type    Start    End  Width  t~exp~   \w     \q     \k     \f   Frames
#--------------------------------------------------------------------------
  1  \w    -53.00  32.00   1.00   30.00    --  -40.81  24.00 -22.00   85
  2  \w   -119.00 -33.00   1.00   30.00    --  -40.81 -24.00 172.00   86
  3  \w     -6.00  19.00   1.00   30.00    --   40.81 -24.00 172.00   25
  4  \w     78.00 118.00   1.00   30.00    --   40.81  24.00 -22.00   40
  5  \w    104.00 129.00   1.00  125.00    --  112.00  24.00 -22.00   25
  6  \w     35.00 124.00   1.00  125.00    --  112.00 -24.00 172.00   89
  7  \w     39.00  85.00   1.00   30.00    --   40.81-125.00   0.00   46
  8  \w     43.00  90.00   1.00   30.00    --   40.81-125.00-150.00   47
  9  \w      8.00  36.00   1.00   30.00    --   40.81 -99.00-180.00   28
 10  \w     52.00  84.00   1.00  125.00    --  112.00-111.00   0.00   32
 11  \w    128.00 178.00   1.00  125.00    --  112.00  77.00-120.00   50
 12  \w     32.00  91.00   1.00  125.00    --  112.00 -94.00  30.00   59
 13  \w    107.00 142.00   1.00  125.00    --  112.00 111.00 -30.00   35
 14  \w     56.00 113.00   1.00  125.00    --  112.00 -61.00  30.00   57
 15  \w     86.00 177.00   1.00  125.00    --  112.00  30.00   0.00   91
 16  \w     40.00 139.00   1.00  125.00    --  112.00 -61.00-180.00   99
 17  \w     37.00  98.00   1.00  125.00    --  112.00 -94.00  60.00   61
 18  \w     37.00  64.00   1.00  125.00    --  112.00 -94.00-120.00   27
 19  \w     77.00 106.00   1.00  125.00    --  112.00-111.00  30.00   29
 20  \w    113.00 160.00   1.00  125.00    --  112.00 111.00-150.00   47
 21  \w     41.00  73.00   1.00  125.00    --  112.00-111.00-180.00   32
;
_diffrn_measurement_device 'four-circle diffractometer'
_diffrn_measurement_device_type 'SuperNova, Dual, Cu at home/near, Atlas'
_diffrn_measurement_method '\w scans'
_diffrn_orient_matrix_type 'CrysAlisPro convention (1999,Acta A55,543-557)'
_diffrn_orient_matrix_UB_11 0.0665792000
_diffrn_orient_matrix_UB_12 -0.0078855000
_diffrn_orient_matrix_UB_13 -0.0717101000
_diffrn_orient_matrix_UB_21 0.1404791000
_diffrn_orient_matrix_UB_22 -0.0278542000
_diffrn_orient_matrix_UB_23 0.0475954000
_diffrn_orient_matrix_UB_31 -0.0508238000
_diffrn_orient_matrix_UB_32 -0.0874169000
_diffrn_orient_matrix_UB_33 -0.0085820000
_diffrn_radiation_monochromator mirror
_diffrn_radiation_probe x-ray
_diffrn_radiation_type 'Cu K\a'
_diffrn_radiation_wavelength 1.54184
_diffrn_reflns_av_R_equivalents 0.2168
_diffrn_reflns_av_unetI/netI 0.2754
_diffrn_reflns_Laue_measured_fraction_full 1.000
_diffrn_reflns_Laue_measured_fraction_max 0.974
_diffrn_reflns_limit_h_max 11
_diffrn_reflns_limit_h_min -12
_diffrn_reflns_limit_k_max 9
_diffrn_reflns_limit_k_min -21
_diffrn_reflns_limit_l_max 22
_diffrn_reflns_limit_l_min -21
_diffrn_reflns_number 18026
_diffrn_reflns_point_group_measured_fraction_full 1.000
_diffrn_reflns_point_group_measured_fraction_max 0.974
_diffrn_reflns_theta_full 67.684
_diffrn_reflns_theta_max 77.971
_diffrn_reflns_theta_min 3.625
_diffrn_source 'micro-focus sealed X-ray tube'
_diffrn_source_type 'SuperNova (Cu) X-ray Source'
_exptl_absorpt_coefficient_mu 6.219
_exptl_absorpt_correction_T_max 0.986
_exptl_absorpt_correction_T_min 0.780
_exptl_absorpt_correction_type gaussian
_exptl_absorpt_process_details
;
CrysAlisPro 1.171.42.49 (Rigaku Oxford Diffraction, 2022)
Numerical absorption correction based on gaussian integration over
a multifaceted crystal model
Empirical absorption correction using spherical harmonics,
implemented in SCALE3 ABSPACK scaling algorithm.
;
_exptl_crystal_colour 'dark green'
_exptl_crystal_colour_modifier dark
_exptl_crystal_colour_primary green
_exptl_crystal_density_diffrn 1.465
_exptl_crystal_description plate
_exptl_crystal_F_000 1272
_exptl_crystal_preparation 'Reaction of YbCp*2 and 2,2'-dimethyl-4,4'-bipyridine'
_exptl_crystal_recrystallization_method 'Crystals obtained from melt reaction'
_exptl_crystal_size_max 0.08
_exptl_crystal_size_mid 0.03
_exptl_crystal_size_min 0.02
_refine_diff_density_max 2.558
_refine_diff_density_min -2.480
_refine_diff_density_rms 0.214
_refine_ls_extinction_coef 0.00009(2)
_refine_ls_extinction_expression Fc^*^=kFc[1+0.001xFc^2^\l^3^/sin(2\q)]^-1/4^
_refine_ls_extinction_method 'SHELXL-2019/2 (Sheldrick 2019)'
_refine_ls_goodness_of_fit_ref 0.940
_refine_ls_hydrogen_treatment constr
_refine_ls_matrix_type full
_refine_ls_number_parameters 323
_refine_ls_number_reflns 5908
_refine_ls_number_restraints 0
_refine_ls_restrained_S_all 0.940
_refine_ls_R_factor_all 0.1768
_refine_ls_R_factor_gt 0.0772
_refine_ls_shift/su_max 0.000
_refine_ls_shift/su_mean 0.000
_refine_ls_structure_factor_coef Fsqd
_refine_ls_weighting_details 'w=1/[\s^2^(Fo^2^)] where P=(Fo^2^+2Fc^2^)/3'
_refine_ls_weighting_scheme calc
_refine_ls_wR_factor_gt 0.1543
_refine_ls_wR_factor_ref 0.2203
_reflns_Friedel_coverage 0.000
_reflns_number_gt 2753
_reflns_number_total 5908
_reflns_threshold_expression 'I > 2\s(I)'
_cod_data_source_file d5cc04048e2.cif
_cod_data_source_block YbCp2_Me2bipy
_cod_depositor_comments 'Adding full bibliography for 1575484--1575485.cif.'
_cod_original_cell_volume 2846.1(8)
_cod_database_code 1575485
_shelx_shelxl_version_number 2019/3
_chemical_oxdiff_formula C32H42N2Yb
_shelx_space_group_comment
;
The symmetry employed for this shelxl refinement is uniquely defined
by the following loop, which should always be used as a source of
symmetry information in preference to the above space-group names.
They are only intended as comments.
;
_cell_oxdiff_angle_alpha 89.924(9)
_cell_oxdiff_angle_beta 99.554(11)
_cell_oxdiff_angle_gamma 90.031(11)
_cell_oxdiff_length_a 9.5517(15)
_cell_oxdiff_length_b 16.7297(18)
_cell_oxdiff_length_c 18.062(2)
_cell_oxdiff_measurement_reflns_used 839
_cell_oxdiff_volume 2846.2(6)
_shelx_estimated_absorpt_t_max 0.886
_shelx_estimated_absorpt_t_min 0.636
_olex2_refinement_description
;
1. Fixed Uiso
 At 1.2 times of:
  All C(H) groups
 At 1.5 times of:
  All C(H,H,H) groups
2. Uiso/Uaniso restraints and constraints
Uanis(C20) = Uanis(C15)
3.a Aromatic/amide H refined with riding coordinates:
 C2(H2), C8(H8), C4(H4), C10(H10), C9(H9), C1(H1)
3.b Idealised Me refined as rotating group:
 C12(H12A,H12B,H12C), C20(H20A,H20B,H20C), C22(H22A,H22B,H22C), C11(H11A,H11B,
 H11C), C19(H19A,H19B,H19C), C18(H18A,H18B,H18C), C21(H21A,H21B,H21C), C32(H32A,
 H32B,H32C), C29(H29A,H29B,H29C), C28(H28A,H28B,H28C), C30(H30A,H30B,H30C),
 C31(H31A,H31B,H31C)
;
_olex2_exptl_crystal_mounting_method 'Mounted in polybutenes on a nylon loop'
_olex2_submission_special_instructions 'No special instructions were received'
_oxdiff_exptl_absorpt_empirical_details
;
Empirical correction (ABSPACK) includes:
- Absorption correction using spherical harmonics
- Frame scaling
;
_oxdiff_exptl_absorpt_empirical_full_max 2.395
_oxdiff_exptl_absorpt_empirical_full_min 0.655

loop_
_space_group_symop_operation_xyz
'x, y, z'
'-x+1/2, y+1/2, -z+1/2'
'-x, -y, -z'
'x-1/2, -y-1/2, z-1/2'

loop_
_atom_site_label
_atom_site_type_symbol
_atom_site_fract_x
_atom_site_fract_y
_atom_site_fract_z
_atom_site_U_iso_or_equiv
_atom_site_adp_type
_atom_site_occupancy
_atom_site_site_symmetry_order
_atom_site_calc_flag
_atom_site_refinement_flags_posn
_atom_site_refinement_flags_adp
_atom_site_refinement_flags_occupancy
_atom_site_disorder_assembly
_atom_site_disorder_group
Yb1 Yb 0.64458(8) 0.22689(4) 0.39047(4) 0.0282(2) Uani 1 1 d . . . . .
N2 N 0.0986(13) 0.6610(7) 0.1518(7) 0.030(3) Uani 1 1 d . . . . .
N1 N 0.5505(12) 0.3397(7) 0.3031(6) 0.028(2) Uani 1 1 d . . . . .
C14 C 0.5251(16) 0.3009(9) 0.5013(8) 0.032(3) Uani 1 1 d . . . . .
C15 C 0.6399(18) 0.3514(8) 0.4862(8) 0.033(2) Uani 1 1 d . . . . .
C2 C 0.6006(16) 0.3957(9) 0.2586(9) 0.037(3) Uani 1 1 d . . . . .
H2 H 0.693469 0.387828 0.247641 0.044 Uiso 1 1 calc R U . . .
C26 C 0.7083(15) 0.1015(11) 0.3051(9) 0.041(4) Uani 1 1 d . . . . .
C7 C 0.2903(16) 0.6130(8) 0.2489(7) 0.028(3) Uani 1 1 d . . . . .
C6 C 0.3003(15) 0.5422(9) 0.2109(8) 0.031(3) Uani 1 1 d . . . . .
C13 C 0.5857(15) 0.2311(10) 0.5337(7) 0.033(3) Uani 1 1 d . . . . .
C5 C 0.3909(15) 0.4750(8) 0.2432(7) 0.027(3) Uani 1 1 d . . . . .
C8 C 0.2148(17) 0.5355(9) 0.1414(7) 0.034(3) Uani 1 1 d . . . . .
H8 H 0.223554 0.489453 0.111807 0.041 Uiso 1 1 calc R U . . .
C12 C 0.3863(18) 0.6328(10) 0.3229(9) 0.044(4) Uani 1 1 d . . . . .
H12A H 0.382888 0.588992 0.358576 0.066 Uiso 1 1 calc R U . . .
H12B H 0.353653 0.682317 0.343490 0.066 Uiso 1 1 calc R U . . .
H12C H 0.484105 0.639787 0.314151 0.066 Uiso 1 1 calc R U . . .
C16 C 0.7673(16) 0.3132(9) 0.5133(8) 0.036(3) Uani 1 1 d . . . . .
C4 C 0.5279(16) 0.4620(9) 0.2287(7) 0.034(3) Uani 1 1 d . . . . .
H4 H 0.570121 0.498405 0.198679 0.041 Uiso 1 1 calc R U . . .
C25 C 0.7500(15) 0.1695(10) 0.2702(9) 0.035(3) Uani 1 1 d . . . . .
C20 C 0.6307(17) 0.4389(8) 0.4608(8) 0.033(2) Uani 1 1 d . . . . .
H20A H 0.694570 0.447676 0.424452 0.050 Uiso 1 1 calc R U . . .
H20B H 0.658646 0.473768 0.504362 0.050 Uiso 1 1 calc R U . . .
H20C H 0.533008 0.451215 0.437402 0.050 Uiso 1 1 calc R U . . .
C10 C 0.1164(16) 0.5941(9) 0.1134(8) 0.035(3) Uani 1 1 d . . . . .
H10 H 0.059953 0.586422 0.065435 0.042 Uiso 1 1 calc R U . . .
C9 C 0.1869(15) 0.6668(8) 0.2192(8) 0.031(3) Uani 1 1 d . . . . .
H9 H 0.175887 0.712625 0.248753 0.037 Uiso 1 1 calc R U . . .
C22 C 0.8387(19) 0.1787(10) 0.5879(9) 0.052(5) Uani 1 1 d . . . . .
H22A H 0.787666 0.147269 0.620681 0.078 Uiso 1 1 calc R U . . .
H22B H 0.915643 0.208559 0.618604 0.078 Uiso 1 1 calc R U . . .
H22C H 0.878462 0.142760 0.554005 0.078 Uiso 1 1 calc R U . . .
C3 C 0.3356(15) 0.4225(9) 0.2886(8) 0.031(3) Uani 1 1 d . . . . .
C27 C 0.7943(15) 0.0894(10) 0.3764(8) 0.036(4) Uani 1 1 d . . . . .
C11 C 0.1925(15) 0.4300(9) 0.3117(9) 0.040(4) Uani 1 1 d . . . . .
H11A H 0.178773 0.485171 0.327436 0.060 Uiso 1 1 calc R U . . .
H11B H 0.186779 0.393557 0.353470 0.060 Uiso 1 1 calc R U . . .
H11C H 0.118574 0.416370 0.269146 0.060 Uiso 1 1 calc R U . . .
C17 C 0.7374(16) 0.2365(10) 0.5426(7) 0.037(4) Uani 1 1 d . . . . .
C19 C 0.3704(15) 0.3231(10) 0.4939(8) 0.038(4) Uani 1 1 d . . . . .
H19A H 0.354215 0.374629 0.468116 0.058 Uiso 1 1 calc R U . . .
H19B H 0.344158 0.327091 0.543883 0.058 Uiso 1 1 calc R U . . .
H19C H 0.312375 0.281851 0.464834 0.058 Uiso 1 1 calc R U . . .
C1 C 0.4179(15) 0.3554(8) 0.3165(8) 0.030(3) Uani 1 1 d . . . . .
H1 H 0.377113 0.318560 0.346778 0.036 Uiso 1 1 calc R U . . .
C18 C 0.5048(18) 0.1668(9) 0.5696(8) 0.042(4) Uani 1 1 d . . . . .
H18A H 0.407294 0.163286 0.542240 0.062 Uiso 1 1 calc R U . . .
H18B H 0.503017 0.180881 0.622023 0.062 Uiso 1 1 calc R U . . .
H18C H 0.552189 0.115082 0.567403 0.062 Uiso 1 1 calc R U . . .
C21 C 0.914(2) 0.3518(10) 0.5172(9) 0.050(5) Uani 1 1 d . . . . .
H21A H 0.988158 0.311623 0.532888 0.076 Uiso 1 1 calc R U . . .
H21B H 0.924639 0.395698 0.553661 0.076 Uiso 1 1 calc R U . . .
H21C H 0.924160 0.372627 0.467705 0.076 Uiso 1 1 calc R U . . .
C32 C 0.790(2) 0.0210(10) 0.4295(10) 0.052(5) Uani 1 1 d . . . . .
H32A H 0.857200 0.031019 0.475886 0.078 Uiso 1 1 calc R U . . .
H32B H 0.816562 -0.028539 0.406298 0.078 Uiso 1 1 calc R U . . .
H32C H 0.694033 0.015643 0.441203 0.078 Uiso 1 1 calc R U . . .
C29 C 0.9557(18) 0.2726(11) 0.3029(11) 0.053(4) Uani 1 1 d . . . . .
H29A H 0.908660 0.299893 0.257470 0.080 Uiso 1 1 calc R U . . .
H29B H 1.049378 0.253723 0.295226 0.080 Uiso 1 1 calc R U . . .
H29C H 0.966875 0.309920 0.345270 0.080 Uiso 1 1 calc R U . . .
C24 C 0.8660(16) 0.2016(10) 0.3195(10) 0.041(4) Uani 1 1 d . . . . .
C23 C 0.8986(16) 0.1519(10) 0.3844(9) 0.039(4) Uani 1 1 d . . . . .
C28 C 1.0284(16) 0.1621(11) 0.4431(11) 0.055(5) Uani 1 1 d . . . . .
H28A H 1.007767 0.199492 0.481540 0.083 Uiso 1 1 calc R U . . .
H28B H 1.106265 0.183142 0.419724 0.083 Uiso 1 1 calc R U . . .
H28C H 1.055987 0.110173 0.466236 0.083 Uiso 1 1 calc R U . . .
C30 C 0.6900(19) 0.1955(13) 0.1916(9) 0.061(6) Uani 1 1 d . . . . .
H30A H 0.592661 0.175401 0.178021 0.092 Uiso 1 1 calc R U . . .
H30B H 0.748604 0.173867 0.156675 0.092 Uiso 1 1 calc R U . . .
H30C H 0.689542 0.254010 0.188825 0.092 Uiso 1 1 calc R U . . .
C31 C 0.600(2) 0.0422(10) 0.2667(11) 0.054(5) Uani 1 1 d . . . . .
H31A H 0.561546 0.011052 0.304618 0.081 Uiso 1 1 calc R U . . .
H31B H 0.645623 0.006035 0.235271 0.081 Uiso 1 1 calc R U . . .
H31C H 0.522708 0.071083 0.235263 0.081 Uiso 1 1 calc R U . . .

loop_
_atom_site_aniso_label
_atom_site_aniso_U_11
_atom_site_aniso_U_22
_atom_site_aniso_U_33
_atom_site_aniso_U_23
_atom_site_aniso_U_13
_atom_site_aniso_U_12
Yb1 0.0262(3) 0.0318(3) 0.0236(3) 0.0000(4) -0.0047(2) 0.0012(4)
N2 0.036(6) 0.024(6) 0.031(6) 0.007(5) 0.006(5) 0.004(5)
N1 0.028(6) 0.031(6) 0.022(5) -0.004(4) -0.003(4) 0.003(5)
C14 0.035(7) 0.032(7) 0.028(7) 0.009(6) 0.001(6) 0.004(6)
C15 0.052(7) 0.021(5) 0.023(5) -0.008(4) -0.004(4) 0.001(5)
C2 0.028(7) 0.041(8) 0.038(8) 0.010(7) -0.002(6) -0.004(7)
C26 0.019(6) 0.061(11) 0.037(8) 0.002(8) -0.014(6) 0.005(7)
C7 0.039(8) 0.023(6) 0.022(6) -0.011(5) 0.003(5) -0.003(6)
C6 0.029(7) 0.032(7) 0.031(7) 0.009(6) 0.003(6) -0.003(6)
C13 0.038(7) 0.042(8) 0.018(5) -0.004(7) 0.004(5) 0.007(8)
C5 0.035(7) 0.021(6) 0.023(6) 0.006(5) -0.003(5) 0.000(6)
C8 0.046(8) 0.043(8) 0.012(6) -0.008(6) 0.000(5) -0.001(7)
C12 0.046(9) 0.044(9) 0.034(8) -0.007(7) -0.015(7) 0.003(8)
C16 0.036(7) 0.036(8) 0.031(7) 0.019(7) -0.009(6) -0.006(7)
C4 0.039(8) 0.046(9) 0.016(6) 0.006(6) 0.002(5) 0.001(7)
C25 0.021(6) 0.048(9) 0.039(8) -0.008(7) 0.008(5) 0.014(7)
C20 0.052(7) 0.021(5) 0.023(5) -0.008(4) -0.004(4) 0.001(5)
C10 0.038(8) 0.035(8) 0.029(7) 0.004(6) -0.006(6) -0.001(7)
C9 0.036(7) 0.027(7) 0.027(6) -0.007(6) -0.002(5) 0.006(6)
C22 0.066(12) 0.049(9) 0.030(8) 0.000(7) -0.025(8) 0.024(9)
C3 0.031(7) 0.030(7) 0.029(7) 0.002(6) -0.004(6) -0.009(6)
C27 0.024(7) 0.053(9) 0.029(7) 0.007(7) 0.000(5) 0.026(7)
C11 0.026(7) 0.044(9) 0.044(9) 0.014(7) -0.012(6) -0.019(7)
C17 0.047(8) 0.046(9) 0.015(5) 0.003(6) -0.008(5) 0.021(8)
C19 0.039(8) 0.053(9) 0.025(6) -0.012(7) 0.009(6) 0.018(8)
C1 0.031(7) 0.028(7) 0.030(7) 0.006(6) 0.000(6) -0.009(6)
C18 0.057(10) 0.042(8) 0.023(7) -0.008(6) 0.001(6) -0.006(8)
C21 0.066(12) 0.041(9) 0.038(9) -0.001(7) -0.009(8) -0.024(9)
C32 0.066(12) 0.042(9) 0.048(10) 0.009(8) 0.011(9) 0.029(9)
C29 0.050(9) 0.045(9) 0.069(12) -0.025(10) 0.022(8) -0.004(10)
C24 0.028(7) 0.040(8) 0.054(9) -0.003(7) 0.002(7) 0.008(7)
C23 0.025(7) 0.044(9) 0.043(9) -0.014(7) -0.005(6) -0.002(7)
C28 0.026(8) 0.073(13) 0.059(11) -0.011(10) -0.017(8) 0.018(9)
C30 0.047(10) 0.102(17) 0.028(8) -0.004(9) -0.011(7) 0.028(11)
C31 0.051(10) 0.053(11) 0.056(11) -0.046(10) 0.000(9) -0.009(9)

loop_
_atom_type_symbol
_atom_type_description
_atom_type_scat_dispersion_real
_atom_type_scat_dispersion_imag
_atom_type_scat_source
C C 0.0181 0.0091 'International Tables Vol C Tables 4.2.6.8 and 6.1.1.4'
H H 0.0000 0.0000 'International Tables Vol C Tables 4.2.6.8 and 6.1.1.4'
N N 0.0311 0.0180 'International Tables Vol C Tables 4.2.6.8 and 6.1.1.4'
Yb Yb -7.2108 4.4329 'International Tables Vol C Tables 4.2.6.8 and 6.1.1.4'

loop_
_exptl_crystal_face_index_h
_exptl_crystal_face_index_k
_exptl_crystal_face_index_l
_exptl_crystal_face_perp_dist
0 -2 1 0.0059
0 0 -1 0.0197
0 0 1 0.0214
-1 -2 0 0.0110
1 2 0 0.0140
1 -1 2 0.0098
-1 1 -2 0.0066

loop_
_geom_angle_atom_site_label_1
_geom_angle_atom_site_label_2
_geom_angle_atom_site_label_3
_geom_angle
_geom_angle_site_symmetry_1
_geom_angle_site_symmetry_3
_geom_angle_publ_flag
N2 Yb1 C14 86.8(4) 2_545 . ?
N2 Yb1 C15 114.1(4) 2_545 . ?
N2 Yb1 C26 77.2(4) 2_545 . ?
N2 Yb1 C13 88.5(4) 2_545 . ?
N2 Yb1 C16 135.2(4) 2_545 . ?
N2 Yb1 C25 92.8(4) 2_545 . ?
N2 Yb1 C27 94.2(4) 2_545 . ?
N2 Yb1 C17 116.5(5) 2_545 . ?
N2 Yb1 C24 122.4(4) 2_545 . ?
N2 Yb1 C23 123.6(4) 2_545 . ?
N1 Yb1 N2 85.7(4) . 2_545 ?
N1 Yb1 C14 88.4(4) . . ?
N1 Yb1 C15 77.5(4) . . ?
N1 Yb1 C26 108.0(4) . . ?
N1 Yb1 C13 117.6(4) . . ?
N1 Yb1 C16 99.9(4) . . ?
N1 Yb1 C25 84.5(4) . . ?
N1 Yb1 C27 134.8(4) . . ?
N1 Yb1 C17 127.1(4) . . ?
N1 Yb1 C24 92.6(5) . . ?
N1 Yb1 C23 122.6(5) . . ?
C15 Yb1 C14 30.6(5) . . ?
C15 Yb1 C26 168.1(4) . . ?
C15 Yb1 C13 49.4(5) . . ?
C15 Yb1 C16 29.5(4) . . ?
C15 Yb1 C25 146.0(5) . . ?
C15 Yb1 C27 140.1(4) . . ?
C15 Yb1 C17 49.8(4) . . ?
C15 Yb1 C23 119.0(5) . . ?
C26 Yb1 C14 155.9(5) . . ?
C26 Yb1 C13 130.8(5) . . ?
C26 Yb1 C16 139.1(4) . . ?
C26 Yb1 C27 30.1(4) . . ?
C26 Yb1 C17 123.0(4) . . ?
C26 Yb1 C23 49.1(4) . . ?
C13 Yb1 C14 29.2(4) . . ?
C13 Yb1 C16 49.4(5) . . ?
C13 Yb1 C27 107.6(5) . . ?
C13 Yb1 C17 30.3(4) . . ?
C13 Yb1 C23 111.8(5) . . ?
C16 Yb1 C14 49.3(5) . . ?
C16 Yb1 C27 110.9(4) . . ?
C16 Yb1 C17 30.3(4) . . ?
C16 Yb1 C23 90.7(5) . . ?
C25 Yb1 C14 172.9(4) . . ?
C25 Yb1 C26 29.6(5) . . ?
C25 Yb1 C13 157.9(5) . . ?
C25 Yb1 C16 131.9(5) . . ?
C25 Yb1 C27 50.3(4) . . ?
C25 Yb1 C17 136.0(4) . . ?
C25 Yb1 C23 50.2(4) . . ?
C27 Yb1 C14 136.8(4) . . ?
C27 Yb1 C17 93.2(4) . . ?
C27 Yb1 C23 30.3(5) . . ?
C17 Yb1 C14 49.5(4) . . ?
C24 Yb1 C14 150.8(5) . . ?
C24 Yb1 C15 121.6(5) . . ?
C24 Yb1 C26 48.8(5) . . ?
C24 Yb1 C13 139.3(4) . . ?
C24 Yb1 C16 101.9(5) . . ?
C24 Yb1 C25 30.1(5) . . ?
C24 Yb1 C27 50.1(5) . . ?
C24 Yb1 C17 109.8(5) . . ?
C24 Yb1 C23 30.5(5) . . ?
C23 Yb1 C14 135.1(4) . . ?
C23 Yb1 C17 85.8(5) . . ?
C10 N2 Yb1 112.9(9) . 2 ?
C10 N2 C9 114.1(12) . . ?
C9 N2 Yb1 129.0(10) . 2 ?
C2 N1 Yb1 138.9(10) . . ?
C1 N1 Yb1 106.2(9) . . ?
C1 N1 C2 113.7(12) . . ?
C15 C14 Yb1 72.9(8) . . ?
C15 C14 C19 127.1(13) . . ?
C13 C14 Yb1 74.6(8) . . ?
C13 C14 C15 107.1(13) . . ?
C13 C14 C19 125.3(14) . . ?
C19 C14 Yb1 124.3(9) . . ?
C14 C15 Yb1 76.5(8) . . ?
C14 C15 C20 127.4(14) . . ?
C16 C15 Yb1 76.4(9) . . ?
C16 C15 C14 108.2(13) . . ?
C16 C15 C20 123.3(14) . . ?
C20 C15 Yb1 123.2(9) . . ?
N1 C2 H2 117.3 . . ?
C4 C2 N1 125.4(15) . . ?
C4 C2 H2 117.3 . . ?
C25 C26 Yb1 74.8(10) . . ?
C25 C26 C27 111.2(14) . . ?
C25 C26 C31 123.5(15) . . ?
C27 C26 Yb1 75.4(10) . . ?
C27 C26 C31 124.7(17) . . ?
C31 C26 Yb1 124.2(11) . . ?
C6 C7 C12 122.7(13) . . ?
C9 C7 C6 118.2(12) . . ?
C9 C7 C12 119.1(12) . . ?
C7 C6 C5 122.7(13) . . ?
C7 C6 C8 116.2(14) . . ?
C8 C6 C5 121.0(14) . . ?
C14 C13 Yb1 76.2(8) . . ?
C14 C13 C17 109.8(15) . . ?
C14 C13 C18 124.4(14) . . ?
C17 C13 Yb1 75.2(7) . . ?
C17 C13 C18 124.7(14) . . ?
C18 C13 Yb1 125.5(9) . . ?
C4 C5 C6 123.4(13) . . ?
C3 C5 C6 117.8(14) . . ?
C3 C5 C4 118.8(13) . . ?
C6 C8 H8 118.9 . . ?
C6 C8 C10 122.3(14) . . ?
C10 C8 H8 118.9 . . ?
C7 C12 H12A 109.5 . . ?
C7 C12 H12B 109.5 . . ?
C7 C12 H12C 109.5 . . ?
H12A C12 H12B 109.5 . . ?
H12A C12 H12C 109.5 . . ?
H12B C12 H12C 109.5 . . ?
C15 C16 Yb1 74.1(8) . . ?
C15 C16 C17 109.0(14) . . ?
C15 C16 C21 124.3(14) . . ?
C17 C16 Yb1 75.2(8) . . ?
C17 C16 C21 126.5(14) . . ?
C21 C16 Yb1 121.5(11) . . ?
C2 C4 C5 118.8(14) . . ?
C2 C4 H4 120.6 . . ?
C5 C4 H4 120.6 . . ?
C26 C25 Yb1 75.7(10) . . ?
C26 C25 C24 106.2(14) . . ?
C26 C25 C30 124.9(16) . . ?
C24 C25 Yb1 73.6(9) . . ?
C24 C25 C30 128.6(17) . . ?
C30 C25 Yb1 121.3(11) . . ?
C15 C20 H20A 109.5 . . ?
C15 C20 H20B 109.5 . . ?
C15 C20 H20C 109.5 . . ?
H20A C20 H20B 109.5 . . ?
H20A C20 H20C 109.5 . . ?
H20B C20 H20C 109.5 . . ?
N2 C10 C8 122.2(13) . . ?
N2 C10 H10 118.9 . . ?
C8 C10 H10 118.9 . . ?
N2 C9 C7 126.7(12) . . ?
N2 C9 H9 116.6 . . ?
C7 C9 H9 116.6 . . ?
H22A C22 H22B 109.5 . . ?
H22A C22 H22C 109.5 . . ?
H22B C22 H22C 109.5 . . ?
C17 C22 H22A 109.5 . . ?
C17 C22 H22B 109.5 . . ?
C17 C22 H22C 109.5 . . ?
C5 C3 C11 125.0(14) . . ?
C5 C3 C1 118.4(15) . . ?
C1 C3 C11 116.5(13) . . ?
C26 C27 Yb1 74.5(9) . . ?
C26 C27 C32 128.1(16) . . ?
C26 C27 C23 105.9(14) . . ?
C32 C27 Yb1 120.7(11) . . ?
C23 C27 Yb1 75.2(9) . . ?
C23 C27 C32 125.7(14) . . ?
C3 C11 H11A 109.5 . . ?
C3 C11 H11B 109.5 . . ?
C3 C11 H11C 109.5 . . ?
H11A C11 H11B 109.5 . . ?
H11A C11 H11C 109.5 . . ?
H11B C11 H11C 109.5 . . ?
C13 C17 Yb1 74.5(7) . . ?
C13 C17 C16 105.9(13) . . ?
C13 C17 C22 124.4(16) . . ?
C16 C17 Yb1 74.5(8) . . ?
C16 C17 C22 128.6(16) . . ?
C22 C17 Yb1 125.2(10) . . ?
C14 C19 H19A 109.5 . . ?
C14 C19 H19B 109.5 . . ?
C14 C19 H19C 109.5 . . ?
H19A C19 H19B 109.5 . . ?
H19A C19 H19C 109.5 . . ?
H19B C19 H19C 109.5 . . ?
Yb1 C1 H1 68.6 . . ?
N1 C1 Yb1 49.7(7) . . ?
N1 C1 C3 124.8(14) . . ?
N1 C1 H1 117.6 . . ?
C3 C1 Yb1 169.9(10) . . ?
C3 C1 H1 117.6 . . ?
C13 C18 H18A 109.5 . . ?
C13 C18 H18B 109.5 . . ?
C13 C18 H18C 109.5 . . ?
H18A C18 H18B 109.5 . . ?
H18A C18 H18C 109.5 . . ?
H18B C18 H18C 109.5 . . ?
C16 C21 H21A 109.5 . . ?
C16 C21 H21B 109.5 . . ?
C16 C21 H21C 109.5 . . ?
H21A C21 H21B 109.5 . . ?
H21A C21 H21C 109.5 . . ?
H21B C21 H21C 109.5 . . ?
C27 C32 H32A 109.5 . . ?
C27 C32 H32B 109.5 . . ?
C27 C32 H32C 109.5 . . ?
H32A C32 H32B 109.5 . . ?
H32A C32 H32C 109.5 . . ?
H32B C32 H32C 109.5 . . ?
H29A C29 H29B 109.5 . . ?
H29A C29 H29C 109.5 . . ?
H29B C29 H29C 109.5 . . ?
C24 C29 H29A 109.5 . . ?
C24 C29 H29B 109.5 . . ?
C24 C29 H29C 109.5 . . ?
C25 C24 Yb1 76.3(9) . . ?
C25 C24 C29 125.6(16) . . ?
C25 C24 C23 109.9(15) . . ?
C29 C24 Yb1 119.0(11) . . ?
C23 C24 Yb1 77.3(10) . . ?
C23 C24 C29 124.2(15) . . ?
C27 C23 Yb1 74.5(8) . . ?
C27 C23 C28 129.2(16) . . ?
C24 C23 Yb1 72.3(9) . . ?
C24 C23 C27 106.7(13) . . ?
C24 C23 C28 123.8(16) . . ?
C28 C23 Yb1 123.4(11) . . ?
C23 C28 H28A 109.5 . . ?
C23 C28 H28B 109.5 . . ?
C23 C28 H28C 109.5 . . ?
H28A C28 H28B 109.5 . . ?
H28A C28 H28C 109.5 . . ?
H28B C28 H28C 109.5 . . ?
C25 C30 H30A 109.5 . . ?
C25 C30 H30B 109.5 . . ?
C25 C30 H30C 109.5 . . ?
H30A C30 H30B 109.5 . . ?
H30A C30 H30C 109.5 . . ?
H30B C30 H30C 109.5 . . ?
C26 C31 H31A 109.5 . . ?
C26 C31 H31B 109.5 . . ?
C26 C31 H31C 109.5 . . ?
H31A C31 H31B 109.5 . . ?
H31A C31 H31C 109.5 . . ?
H31B C31 H31C 109.5 . . ?

loop_
_geom_bond_atom_site_label_1
_geom_bond_atom_site_label_2
_geom_bond_distance
_geom_bond_site_symmetry_2
_geom_bond_publ_flag
Yb1 N2 2.569(12) 2_545 ?
Yb1 N1 2.526(11) . ?
Yb1 C14 2.760(16) . ?
Yb1 C15 2.712(13) . ?
Yb1 C26 2.731(18) . ?
Yb1 C13 2.741(12) . ?
Yb1 C16 2.741(15) . ?
Yb1 C25 2.720(15) . ?
Yb1 C27 2.741(14) . ?
Yb1 C17 2.750(12) . ?
Yb1 C24 2.685(17) . ?
Yb1 C23 2.750(16) . ?
N2 C10 1.343(19) . ?
N2 C9 1.364(17) . ?
N1 C2 1.371(19) . ?
N1 C1 1.355(19) . ?
C14 C15 1.45(2) . ?
C14 C13 1.39(2) . ?
C14 C19 1.507(19) . ?
C15 C16 1.39(2) . ?
C15 C20 1.531(18) . ?
C2 H2 0.9500 . ?
C2 C4 1.37(2) . ?
C26 C25 1.39(2) . ?
C26 C27 1.421(18) . ?
C26 C31 1.52(2) . ?
C7 C6 1.38(2) . ?
C7 C12 1.527(17) . ?
C7 C9 1.376(19) . ?
C6 C5 1.478(19) . ?
C6 C8 1.383(18) . ?
C13 C17 1.43(2) . ?
C13 C18 1.53(2) . ?
C5 C4 1.39(2) . ?
C5 C3 1.37(2) . ?
C8 H8 0.9500 . ?
C8 C10 1.39(2) . ?
C12 H12A 0.9800 . ?
C12 H12B 0.9800 . ?
C12 H12C 0.9800 . ?
C16 C17 1.43(2) . ?
C16 C21 1.54(2) . ?
C4 H4 0.9500 . ?
C25 C24 1.41(2) . ?
C25 C30 1.50(2) . ?
C20 H20A 0.9800 . ?
C20 H20B 0.9800 . ?
C20 H20C 0.9800 . ?
C10 H10 0.9500 . ?
C9 H9 0.9500 . ?
C22 H22A 0.9800 . ?
C22 H22B 0.9800 . ?
C22 H22C 0.9800 . ?
C22 C17 1.508(18) . ?
C3 C11 1.50(2) . ?
C3 C1 1.41(2) . ?
C27 C32 1.50(2) . ?
C27 C23 1.43(2) . ?
C11 H11A 0.9800 . ?
C11 H11B 0.9800 . ?
C11 H11C 0.9800 . ?
C19 H19A 0.9800 . ?
C19 H19B 0.9800 . ?
C19 H19C 0.9800 . ?
C1 H1 0.9500 . ?
C18 H18A 0.9800 . ?
C18 H18B 0.9800 . ?
C18 H18C 0.9800 . ?
C21 H21A 0.9800 . ?
C21 H21B 0.9800 . ?
C21 H21C 0.9800 . ?
C32 H32A 0.9800 . ?
C32 H32B 0.9800 . ?
C32 H32C 0.9800 . ?
C29 H29A 0.9800 . ?
C29 H29B 0.9800 . ?
C29 H29C 0.9800 . ?
C29 C24 1.52(2) . ?
C24 C23 1.43(2) . ?
C23 C28 1.500(19) . ?
C28 H28A 0.9800 . ?
C28 H28B 0.9800 . ?
C28 H28C 0.9800 . ?
C30 H30A 0.9800 . ?
C30 H30B 0.9800 . ?
C30 H30C 0.9800 . ?
C31 H31A 0.9800 . ?
C31 H31B 0.9800 . ?
C31 H31C 0.9800 . ?

loop_
_geom_torsion_atom_site_label_1
_geom_torsion_atom_site_label_2
_geom_torsion_atom_site_label_3
_geom_torsion_atom_site_label_4
_geom_torsion
_geom_torsion_site_symmetry_1
_geom_torsion_site_symmetry_2
_geom_torsion_site_symmetry_3
_geom_torsion_site_symmetry_4
_geom_torsion_publ_flag
Yb1 N2 C10 C8 -158.2(13) 2 . . . ?
Yb1 N2 C9 C7 157.1(12) 2 . . . ?
Yb1 N1 C2 C4 -165.0(11) . . . . ?
Yb1 N1 C1 C3 169.3(12) . . . . ?
Yb1 C14 C15 C16 -70.5(11) . . . . ?
Yb1 C14 C15 C20 121.7(14) . . . . ?
Yb1 C14 C13 C17 68.4(10) . . . . ?
Yb1 C14 C13 C18 -123.8(13) . . . . ?
Yb1 C15 C16 C17 -67.7(11) . . . . ?
Yb1 C15 C16 C21 117.5(16) . . . . ?
Yb1 C26 C25 C24 67.8(11) . . . . ?
Yb1 C26 C25 C30 -118.4(15) . . . . ?
Yb1 C26 C27 C32 117.1(16) . . . . ?
Yb1 C26 C27 C23 -69.2(11) . . . . ?
Yb1 C13 C17 C16 68.5(10) . . . . ?
Yb1 C13 C17 C22 -122.3(14) . . . . ?
Yb1 C16 C17 C13 -68.5(9) . . . . ?
Yb1 C16 C17 C22 123.0(16) . . . . ?
Yb1 C25 C24 C29 -116.1(16) . . . . ?
Yb1 C25 C24 C23 70.8(12) . . . . ?
Yb1 C27 C23 C24 -65.6(12) . . . . ?
Yb1 C27 C23 C28 120.8(18) . . . . ?
Yb1 C24 C23 C27 67.1(11) . . . . ?
Yb1 C24 C23 C28 -118.8(16) . . . . ?
N1 C2 C4 C5 -1(2) . . . . ?
C14 C15 C16 Yb1 70.6(10) . . . . ?
C14 C15 C16 C17 2.9(17) . . . . ?
C14 C15 C16 C21 -171.9(15) . . . . ?
C14 C13 C17 Yb1 -69.0(10) . . . . ?
C14 C13 C17 C16 -0.6(16) . . . . ?
C14 C13 C17 C22 168.6(14) . . . . ?
C15 C14 C13 Yb1 -66.2(10) . . . . ?
C15 C14 C13 C17 2.3(16) . . . . ?
C15 C14 C13 C18 170.1(12) . . . . ?
C15 C16 C17 Yb1 67.0(11) . . . . ?
C15 C16 C17 C13 -1.5(17) . . . . ?
C15 C16 C17 C22 -170.0(15) . . . . ?
C2 N1 C1 Yb1 -169.6(14) . . . . ?
C2 N1 C1 C3 0(2) . . . . ?
C26 C25 C24 Yb1 -69.2(11) . . . . ?
C26 C25 C24 C29 174.7(16) . . . . ?
C26 C25 C24 C23 1.5(19) . . . . ?
C26 C27 C23 Yb1 68.8(11) . . . . ?
C26 C27 C23 C24 3.2(18) . . . . ?
C26 C27 C23 C28 -170.4(17) . . . . ?
C7 C6 C5 C4 -96.1(19) . . . . ?
C7 C6 C5 C3 84.9(19) . . . . ?
C7 C6 C8 C10 -5(2) . . . . ?
C6 C7 C9 N2 -6(3) . . . . ?
C6 C5 C4 C2 -176.9(14) . . . . ?
C6 C5 C3 C11 -3(2) . . . . ?
C6 C5 C3 C1 176.4(13) . . . . ?
C6 C8 C10 N2 0(3) . . . . ?
C13 C14 C15 Yb1 67.4(10) . . . . ?
C13 C14 C15 C16 -3.2(17) . . . . ?
C13 C14 C15 C20 -170.9(13) . . . . ?
C5 C6 C8 C10 172.4(15) . . . . ?
C5 C3 C1 Yb1 56(7) . . . . ?
C5 C3 C1 N1 2(2) . . . . ?
C8 C6 C5 C4 87.0(19) . . . . ?
C8 C6 C5 C3 -91.9(18) . . . . ?
C12 C7 C6 C5 8(2) . . . . ?
C12 C7 C6 C8 -174.5(15) . . . . ?
C12 C7 C9 N2 175.5(15) . . . . ?
C4 C5 C3 C11 177.6(14) . . . . ?
C4 C5 C3 C1 -3(2) . . . . ?
C25 C26 C27 Yb1 66.9(13) . . . . ?
C25 C26 C27 C32 -176.0(15) . . . . ?
C25 C26 C27 C23 -2.4(19) . . . . ?
C25 C24 C23 Yb1 -70.1(12) . . . . ?
C25 C24 C23 C27 -3.0(19) . . . . ?
C25 C24 C23 C28 171.1(15) . . . . ?
C20 C15 C16 Yb1 -121.0(14) . . . . ?
C20 C15 C16 C17 171.2(13) . . . . ?
C20 C15 C16 C21 -3(2) . . . . ?
C10 N2 C9 C7 2(2) . . . . ?
C9 N2 C10 C8 1(2) . . . . ?
C9 C7 C6 C5 -169.9(14) . . . . ?
C9 C7 C6 C8 7(2) . . . . ?
C3 C5 C4 C2 2(2) . . . . ?
C27 C26 C25 Yb1 -67.2(13) . . . . ?
C27 C26 C25 C24 0.6(19) . . . . ?
C27 C26 C25 C30 174.4(15) . . . . ?
C11 C3 C1 Yb1 -124(6) . . . . ?
C11 C3 C1 N1 -178.4(13) . . . . ?
C19 C14 C15 Yb1 -120.4(15) . . . . ?
C19 C14 C15 C16 169.0(14) . . . . ?
C19 C14 C15 C20 1(2) . . . . ?
C19 C14 C13 Yb1 121.5(14) . . . . ?
C19 C14 C13 C17 -170.1(13) . . . . ?
C19 C14 C13 C18 -2(2) . . . . ?
C1 N1 C2 C4 0(2) . . . . ?
C18 C13 C17 Yb1 123.2(14) . . . . ?
C18 C13 C17 C16 -168.3(13) . . . . ?
C18 C13 C17 C22 1(2) . . . . ?
C21 C16 C17 Yb1 -118.4(17) . . . . ?
C21 C16 C17 C13 173.1(15) . . . . ?
C21 C16 C17 C22 5(3) . . . . ?
C32 C27 C23 Yb1 -117.4(16) . . . . ?
C32 C27 C23 C24 177.0(15) . . . . ?
C32 C27 C23 C28 3(3) . . . . ?
C29 C24 C23 Yb1 116.6(16) . . . . ?
C29 C24 C23 C27 -176.3(14) . . . . ?
C29 C24 C23 C28 -2(3) . . . . ?
C30 C25 C24 Yb1 117.3(17) . . . . ?
C30 C25 C24 C29 1(3) . . . . ?
C30 C25 C24 C23 -172.0(16) . . . . ?
C31 C26 C25 Yb1 121.2(16) . . . . ?
C31 C26 C25 C24 -171.0(16) . . . . ?
C31 C26 C25 C30 3(3) . . . . ?
C31 C26 C27 Yb1 -121.7(17) . . . . ?
C31 C26 C27 C32 -5(3) . . . . ?
C31 C26 C27 C23 169.1(16) . . . . ?

loop_
_exptl_oxdiff_crystal_face_indexfrac_h
_exptl_oxdiff_crystal_face_indexfrac_k
_exptl_oxdiff_crystal_face_indexfrac_l
_exptl_oxdiff_crystal_face_x
_exptl_oxdiff_crystal_face_y
_exptl_oxdiff_crystal_face_z
-0.0036 -1.9929 0.9980 -0.0561 0.1025 0.1658
0.0007 -0.0017 -0.9989 0.0717 -0.0474 0.0087
-0.0007 0.0017 0.9989 -0.0717 0.0474 -0.0087
-1.0030 -1.9937 0.0007 -0.0511 -0.0853 0.2253
1.0030 1.9937 -0.0007 0.0511 0.0853 -0.2253
0.9972 -0.9948 1.9958 -0.0689 0.2628 0.0191
-0.9972 0.9948 -1.9958 0.0689 -0.2628 -0.0191
